data_2225937
loop_
_publ_author_name
'Pourayoubi, Mehrdad'
'Eshtiagh-Hosseini, Hossein'
'Negari, Monireh'

_publ_section_title
;
 Monoclinic modification of <i>N</i>-benzylpropan-2-aminium chloride
;
_journal_coeditor_code NG2758
_journal_issue 5
_journal_name_full 'Acta Crystallographica Section E'
_journal_page_first o1180
_journal_paper_doi 10.1107/S160053681001456X
_journal_volume 66
_journal_year 2010
_chemical_formula_iupac 'C10 H16 N +, Cl -'
_chemical_formula_moiety 'C10 H16 N +, Cl -'
_chemical_formula_sum 'C10 H16 Cl N'
_chemical_formula_weight 185.69
_chemical_name_systematic
;
<i>N</i>-benzylpropan-2-aminium chloride
;
_space_group_IT_number 14
_symmetry_cell_setting monoclinic
_symmetry_space_group_name_Hall '-P 2ybc'
_symmetry_space_group_name_H-M 'P 1 21/c 1'
_atom_sites_solution_hydrogens mixed
_atom_sites_solution_primary direct
_atom_sites_solution_secondary difmap
_audit_creation_method SHELXL-97
_cell_angle_alpha 90.00
_cell_angle_beta 111.1120(10)
_cell_angle_gamma 90.00
_cell_formula_units_Z 4
_cell_length_a 9.9566(7)
_cell_length_b 15.5072(10)
_cell_length_c 7.2179(5)
_cell_measurement_reflns_used 5439
_cell_measurement_temperature 120(2)
_cell_measurement_theta_max 29.86
_cell_measurement_theta_min 2.19
_cell_volume 1039.63(12)
_computing_cell_refinement 'SAINT-Plus (Bruker, 1998)'
_computing_data_collection 'SMART (Bruker, 1998)'
_computing_data_reduction 'SAINT-Plus (Bruker, 1998)'
_computing_molecular_graphics 'SHELXTL (Sheldrick, 2008)'
_computing_publication_material 'SHELXTL (Sheldrick, 2008)'
_computing_structure_refinement 'SHELXL97 (Sheldrick, 2008)'
_computing_structure_solution 'SHELXS97 (Sheldrick, 2008)'
_diffrn_ambient_temperature 120(2)
_diffrn_measured_fraction_theta_full 0.995
_diffrn_measured_fraction_theta_max 0.995
_diffrn_measurement_device_type 'Bruker SMART 1000 CCD area-detector'
_diffrn_measurement_method '\f and \w scans'
_diffrn_radiation_monochromator graphite
_diffrn_radiation_source 'fine-focus sealed tube'
_diffrn_radiation_type MoK\a
_diffrn_radiation_wavelength 0.71073
_diffrn_reflns_av_R_equivalents 0.0319
_diffrn_reflns_av_sigmaI/netI 0.0276
_diffrn_reflns_limit_h_max 14
_diffrn_reflns_limit_h_min -13
_diffrn_reflns_limit_k_max 21
_diffrn_reflns_limit_k_min -21
_diffrn_reflns_limit_l_max 10
_diffrn_reflns_limit_l_min -10
_diffrn_reflns_number 15855
_diffrn_reflns_theta_full 30.01
_diffrn_reflns_theta_max 30.01
_diffrn_reflns_theta_min 2.19
_exptl_absorpt_coefficient_mu 0.316
_exptl_absorpt_correction_T_max 0.9660
_exptl_absorpt_correction_T_min 0.9222
_exptl_absorpt_correction_type multi-scan
_exptl_absorpt_process_details '(SADABS; Bruker, 1998)'
_exptl_crystal_colour colorless
_exptl_crystal_density_diffrn 1.186
_exptl_crystal_density_method 'not measured'
_exptl_crystal_description prism
_exptl_crystal_F_000 400
_exptl_crystal_size_max 0.26
_exptl_crystal_size_mid 0.26
_exptl_crystal_size_min 0.11
_refine_diff_density_max 0.667
_refine_diff_density_min -0.257
_refine_ls_extinction_method none
_refine_ls_goodness_of_fit_ref 1.003
_refine_ls_hydrogen_treatment constr
_refine_ls_matrix_type full
_refine_ls_number_parameters 111
_refine_ls_number_reflns 3008
_refine_ls_number_restraints 0
_refine_ls_restrained_S_all 1.003
_refine_ls_R_factor_all 0.0623
_refine_ls_R_factor_gt 0.0480
_refine_ls_shift/su_max 0.000
_refine_ls_shift/su_mean 0.000
_refine_ls_structure_factor_coef Fsqd
_refine_ls_weighting_details 'calc w=1/[\s^2^(Fo^2^)+(0.0220P)^2^+1.2400P] where P=(Fo^2^+2Fc^2^)/3'
_refine_ls_weighting_scheme calc
_refine_ls_wR_factor_gt 0.0958
_refine_ls_wR_factor_ref 0.1018
_reflns_number_gt 2303
_reflns_number_total 3008
_reflns_threshold_expression I>2\s(I)
_cod_data_source_file ng2758.cif
_cod_data_source_block I
_cod_depositor_comments
;
The following automatic conversions were performed:
'_symmetry_cell_setting' value 'Monoclinic' changed to 'monoclinic'
according to '/home/saulius/struct/CIF-dictionaries/cif_core.dic'
dictionary named 'cif_core.dic' version 2.4.1 from 2010-06-29.

Automatic conversion script
Id: cif_fix_enum 1527 2010-12-29 10:47:43Z saulius 
;
_cod_original_sg_symbol_H-M 'P 21/c'
_cod_database_code 2225937
_cod_database_fobs_code 2225937

loop_
_symmetry_equiv_pos_as_xyz
'x, y, z'
'-x, y+1/2, -z+1/2'
'-x, -y, -z'
'x, -y-1/2, z-1/2'

loop_
_atom_site_type_symbol
_atom_site_label
_atom_site_fract_x
_atom_site_fract_y
_atom_site_fract_z
_atom_site_U_iso_or_equiv
_atom_site_adp_type
_atom_site_calc_flag
_atom_site_refinement_flags
_atom_site_occupancy
_atom_site_disorder_assembly
_atom_site_disorder_group
Cl Cl1 0.07253(4) 0.60195(3) 0.78749(6) 0.02540(11) Uani d . 1 . .
N N1 -0.05680(14) 0.41218(8) 0.7852(2) 0.0203(3) Uani d . 1 . .
H H1NA -0.0578 0.4057 0.9086 0.024 Uiso d R 1 . .
H H1NB -0.0137 0.4624 0.7773 0.024 Uiso d R 1 . .
C C1 0.2525(2) 0.30399(11) 1.0254(3) 0.0290(4) Uani d . 1 . .
H H1A 0.1971 0.2680 1.0768 0.035 Uiso calc R 1 . .
C C2 0.4001(2) 0.31060(13) 1.1261(3) 0.0373(4) Uani d . 1 . .
H H2A 0.4450 0.2790 1.2453 0.045 Uiso calc R 1 . .
C C3 0.4816(2) 0.36310(13) 1.0528(3) 0.0393(5) Uani d . 1 . .
H H3A 0.5825 0.3680 1.1216 0.047 Uiso calc R 1 . .
C C4 0.4152(2) 0.40859(12) 0.8782(3) 0.0363(4) Uani d . 1 . .
H H4A 0.4709 0.4445 0.8270 0.044 Uiso calc R 1 . .
C C5 0.2677(2) 0.40188(11) 0.7779(3) 0.0280(4) Uani d . 1 . .
H H5A 0.2230 0.4334 0.6587 0.034 Uiso calc R 1 . .
C C6 0.18499(18) 0.34934(10) 0.8506(2) 0.0219(3) Uani d . 1 . .
C C7 0.02639(18) 0.34037(10) 0.7393(3) 0.0243(3) Uani d . 1 . .
H H7A 0.0075 0.3398 0.5949 0.029 Uiso calc R 1 . .
H H7B -0.0069 0.2847 0.7744 0.029 Uiso calc R 1 . .
C C8 -0.21251(18) 0.41694(11) 0.6481(2) 0.0243(3) Uani d . 1 . .
H H8A -0.2164 0.4219 0.5081 0.029 Uiso calc R 1 . .
C C9 -0.2914(2) 0.33546(12) 0.6674(3) 0.0340(4) Uani d . 1 . .
H H9A -0.2479 0.2855 0.6276 0.051 Uiso calc R 1 . .
H H9B -0.3929 0.3399 0.5814 0.051 Uiso calc R 1 . .
H H9C -0.2841 0.3285 0.8056 0.051 Uiso calc R 1 . .
C C10 -0.27797(18) 0.49771(12) 0.7003(3) 0.0283(4) Uani d . 1 . .
H H10A -0.2211 0.5481 0.6919 0.042 Uiso calc R 1 . .
H H10B -0.2779 0.4926 0.8357 0.042 Uiso calc R 1 . .
H H10C -0.3771 0.5045 0.6070 0.042 Uiso calc R 1 . .

loop_
_atom_site_aniso_label
_atom_site_aniso_U_11
_atom_site_aniso_U_22
_atom_site_aniso_U_33
_atom_site_aniso_U_12
_atom_site_aniso_U_13
_atom_site_aniso_U_23
Cl1 0.0337(2) 0.02088(18) 0.0252(2) -0.00177(15) 0.01491(16) 0.00074(15)
N1 0.0230(6) 0.0190(6) 0.0207(6) -0.0021(5) 0.0101(5) -0.0017(5)
C1 0.0358(9) 0.0237(8) 0.0296(9) 0.0017(7) 0.0144(7) 0.0058(7)
C2 0.0380(10) 0.0320(10) 0.0354(10) 0.0086(8) 0.0053(8) 0.0012(8)
C3 0.0274(9) 0.0318(10) 0.0553(13) 0.0026(7) 0.0109(9) -0.0149(9)
C4 0.0374(10) 0.0273(9) 0.0550(12) -0.0049(7) 0.0298(9) -0.0060(8)
C5 0.0385(9) 0.0208(8) 0.0309(9) 0.0011(7) 0.0201(8) 0.0013(7)
C6 0.0293(8) 0.0153(7) 0.0245(8) 0.0024(6) 0.0139(6) -0.0011(6)
C7 0.0305(8) 0.0173(7) 0.0264(8) 0.0015(6) 0.0120(7) -0.0031(6)
C8 0.0237(8) 0.0273(8) 0.0213(7) -0.0013(6) 0.0075(6) -0.0016(6)
C9 0.0286(9) 0.0344(10) 0.0395(10) -0.0109(7) 0.0130(8) -0.0092(8)
C10 0.0236(8) 0.0308(9) 0.0308(9) 0.0034(6) 0.0102(7) 0.0013(7)

loop_
_atom_type_symbol
_atom_type_description
_atom_type_scat_dispersion_real
_atom_type_scat_dispersion_imag
_atom_type_scat_source
C C 0.0033 0.0016 'International Tables Vol C Tables 4.2.6.8 and 6.1.1.4'
H H 0.0000 0.0000 'International Tables Vol C Tables 4.2.6.8 and 6.1.1.4'
N N 0.0061 0.0033 'International Tables Vol C Tables 4.2.6.8 and 6.1.1.4'
Cl Cl 0.1484 0.1585 'International Tables Vol C Tables 4.2.6.8 and 6.1.1.4'

loop_
_geom_angle_atom_site_label_1
_geom_angle_atom_site_label_2
_geom_angle_atom_site_label_3
_geom_angle_site_symmetry_1
_geom_angle_site_symmetry_3
_geom_angle
_geom_angle_publ_flag
C7 N1 C8 . . 114.28(12) ?
C7 N1 H1NA . . 110.0 ?
C8 N1 H1NA . . 106.2 ?
C7 N1 H1NB . . 108.4 ?
C8 N1 H1NB . . 108.4 ?
H1NA N1 H1NB . . 109.5 ?
C6 C1 C2 . . 120.88(17) ?
C6 C1 H1A . . 119.6 ?
C2 C1 H1A . . 119.6 ?
C3 C2 C1 . . 119.97(18) ?
C3 C2 H2A . . 120.0 ?
C1 C2 H2A . . 120.0 ?
C2 C3 C4 . . 119.60(18) ?
C2 C3 H3A . . 120.2 ?
C4 C3 H3A . . 120.2 ?
C3 C4 C5 . . 120.29(18) ?
C3 C4 H4A . . 119.9 ?
C5 C4 H4A . . 119.9 ?
C4 C5 C6 . . 120.49(17) ?
C4 C5 H5A . . 119.8 ?
C6 C5 H5A . . 119.8 ?
C1 C6 C5 . . 118.77(16) ?
C1 C6 C7 . . 120.82(15) ?
C5 C6 C7 . . 120.39(15) ?
N1 C7 C6 . . 111.92(13) ?
N1 C7 H7A . . 109.2 ?
C6 C7 H7A . . 109.2 ?
N1 C7 H7B . . 109.2 ?
C6 C7 H7B . . 109.2 ?
H7A C7 H7B . . 107.9 ?
N1 C8 C9 . . 109.96(14) ?
N1 C8 C10 . . 107.96(13) ?
C9 C8 C10 . . 112.36(14) ?
N1 C8 H8A . . 108.8 ?
C9 C8 H8A . . 108.8 ?
C10 C8 H8A . . 108.8 ?
C8 C9 H9A . . 109.5 ?
C8 C9 H9B . . 109.5 ?
H9A C9 H9B . . 109.5 ?
C8 C9 H9C . . 109.5 ?
H9A C9 H9C . . 109.5 ?
H9B C9 H9C . . 109.5 ?
C8 C10 H10A . . 109.5 ?
C8 C10 H10B . . 109.5 ?
H10A C10 H10B . . 109.5 ?
C8 C10 H10C . . 109.5 ?
H10A C10 H10C . . 109.5 ?
H10B C10 H10C . . 109.5 ?

loop_
_geom_bond_atom_site_label_1
_geom_bond_atom_site_label_2
_geom_bond_site_symmetry_2
_geom_bond_distance
_geom_bond_publ_flag
N1 C7 . 1.495(2) ?
N1 C8 . 1.511(2) ?
N1 H1NA . 0.8999 ?
N1 H1NB . 0.9001 ?
C1 C6 . 1.388(2) ?
C1 C2 . 1.388(3) ?
C1 H1A . 0.9500 ?
C2 C3 . 1.382(3) ?
C2 H2A . 0.9500 ?
C3 C4 . 1.387(3) ?
C3 H3A . 0.9500 ?
C4 C5 . 1.387(3) ?
C4 H4A . 0.9500 ?
C5 C6 . 1.389(2) ?
C5 H5A . 0.9500 ?
C6 C7 . 1.498(2) ?
C7 H7A . 0.9900 ?
C7 H7B . 0.9900 ?
C8 C9 . 1.520(2) ?
C8 C10 . 1.521(2) ?
C8 H8A . 1.0000 ?
C9 H9A . 0.9800 ?
C9 H9B . 0.9800 ?
C9 H9C . 0.9800 ?
C10 H10A . 0.9800 ?
C10 H10B . 0.9800 ?
C10 H10C . 0.9800 ?

loop_
_geom_hbond_atom_site_label_D
_geom_hbond_atom_site_label_H
_geom_hbond_atom_site_label_A
_geom_hbond_site_symmetry_A
_geom_hbond_distance_DH
_geom_hbond_distance_HA
_geom_hbond_distance_DA
_geom_hbond_angle_DHA
N1 H1NA Cl1 3_567 0.90 2.25 3.1517(14) 176
N1 H1NB Cl1 . 0.90 2.32 3.2099(14) 170

loop_
_geom_torsion_atom_site_label_1
_geom_torsion_atom_site_label_2
_geom_torsion_atom_site_label_3
_geom_torsion_atom_site_label_4
_geom_torsion_site_symmetry_1
_geom_torsion_site_symmetry_2
_geom_torsion_site_symmetry_3
_geom_torsion_site_symmetry_4
_geom_torsion
_geom_torsion_publ_flag
C6 C1 C2 C3 . . . . 0.2(3) ?
C1 C2 C3 C4 . . . . -0.3(3) ?
C2 C3 C4 C5 . . . . 0.3(3) ?
C3 C4 C5 C6 . . . . -0.3(3) ?
C2 C1 C6 C5 . . . . -0.2(3) ?
C2 C1 C6 C7 . . . . 178.39(16) ?
C4 C5 C6 C1 . . . . 0.2(2) ?
C4 C5 C6 C7 . . . . -178.39(15) ?
C8 N1 C7 C6 . . . . 168.23(13) ?
C1 C6 C7 N1 . . . . 97.96(18) ?
C5 C6 C7 N1 . . . . -83.50(18) ?
C7 N1 C8 C9 . . . . 62.65(17) ?
C7 N1 C8 C10 . . . . -174.45(13) ?

loop_
_cod_related_entry_id
_cod_related_entry_database
_cod_related_entry_code
1 ChemSpider 13634881
